data_1544808
loop_
_publ_author_name
'Swarnakar, Anindya K.'
'Hering-Junghans, Christian'
'Ferguson, Michael J.'
'McDonald, Robert'
'Rivard, Eric'

_publ_section_title
;
 Reactivity of a coordinated inorganic acetylene unit, HBNH, and the
 azidoborane cation [HB(N3)]().
;
_journal_issue 3
_journal_name_full 'Chemical science'
_journal_page_first 2337
_journal_page_last 2343
_journal_paper_doi 10.1039/c6sc04893e
_journal_volume 8
_journal_year 2017
_chemical_formula_sum 'C38.5 H35 B2 F18 N3'
_chemical_formula_weight 903.31
_space_group_crystal_system monoclinic
_space_group_IT_number 14
_space_group_name_Hall '-P 2yn'
_space_group_name_H-M_alt 'P 1 21/n 1'
_symmetry_space_group_name_Hall '-P 2yn'
_symmetry_space_group_name_H-M 'P 1 21/n 1'
_atom_sites_solution_hydrogens mixed
_audit_creation_method SHELXL-2014/7
_audit_update_record
;
2016-11-01 deposited with the CCDC.
2016-12-19 downloaded from the CCDC.
;
_cell_angle_alpha 90
_cell_angle_beta 92.7542(11)
_cell_angle_gamma 90
_cell_formula_units_Z 4
_cell_length_a 12.2423(2)
_cell_length_b 22.6420(4)
_cell_length_c 14.6138(2)
_cell_measurement_reflns_used 9872
_cell_measurement_temperature 173(2)
_cell_measurement_theta_max 71.50
_cell_measurement_theta_min 3.60
_cell_volume 4046.12(11)
_computing_cell_refinement 'Bruker SAINT'
_computing_data_collection 'Bruker APEX2'
_computing_data_reduction 'Bruker SAINT'
_computing_molecular_graphics 'Bruker SHELXTL'
_computing_publication_material 'Bruker SHELXTL'
_computing_structure_refinement 'SHELXL-2014/7 (Sheldrick, 2014)'
_computing_structure_solution 'SHELXT-2014 (Sheldrick 2014)'
_diffrn_ambient_temperature 173(2)
_diffrn_measured_fraction_theta_full 0.999
_diffrn_measured_fraction_theta_max 0.993
_diffrn_measurement_device_type 'Bruker APEX-II CCD'
_diffrn_measurement_method '\f and \w scans'
_diffrn_radiation_type CuK\a
_diffrn_radiation_wavelength 1.54178
_diffrn_reflns_av_R_equivalents 0.0306
_diffrn_reflns_av_unetI/netI 0.0619
_diffrn_reflns_Laue_measured_fraction_full 0.999
_diffrn_reflns_Laue_measured_fraction_max 0.993
_diffrn_reflns_limit_h_max 15
_diffrn_reflns_limit_h_min -15
_diffrn_reflns_limit_k_max 28
_diffrn_reflns_limit_k_min -28
_diffrn_reflns_limit_l_max 17
_diffrn_reflns_limit_l_min -18
_diffrn_reflns_number 28779
_diffrn_reflns_point_group_measured_fraction_full 0.999
_diffrn_reflns_point_group_measured_fraction_max 0.993
_diffrn_reflns_theta_full 67.679
_diffrn_reflns_theta_max 74.343
_diffrn_reflns_theta_min 3.603
_exptl_absorpt_coefficient_mu 1.290
_exptl_absorpt_correction_T_max 0.9208
_exptl_absorpt_correction_T_min 0.7840
_exptl_absorpt_correction_type numerical
_exptl_absorpt_process_details 'SADABS 2014/5'
_exptl_crystal_colour colourless
_exptl_crystal_density_diffrn 1.483
_exptl_crystal_description fragment
_exptl_crystal_F_000 1836
_exptl_crystal_size_max 0.246
_exptl_crystal_size_mid 0.134
_exptl_crystal_size_min 0.098
_refine_diff_density_max 0.355
_refine_diff_density_min -0.369
_refine_diff_density_rms 0.048
_refine_ls_extinction_method none
_refine_ls_goodness_of_fit_ref 1.058
_refine_ls_hydrogen_treatment mixed
_refine_ls_matrix_type full
_refine_ls_number_parameters 653
_refine_ls_number_reflns 8210
_refine_ls_number_restraints 60
_refine_ls_restrained_S_all 1.106
_refine_ls_R_factor_all 0.0802
_refine_ls_R_factor_gt 0.0633
_refine_ls_shift/su_max 0.001
_refine_ls_shift/su_mean 0.000
_refine_ls_structure_factor_coef Fsqd
_refine_ls_weighting_details 'w=1/[\s^2^(Fo^2^)+(0.0928P)^2^+1.2643P] where P=(Fo^2^+2Fc^2^)/3'
_refine_ls_weighting_scheme calc
_refine_ls_wR_factor_gt 0.1762
_refine_ls_wR_factor_ref 0.1957
_reflns_Friedel_coverage 0.000
_reflns_number_gt 6089
_reflns_number_total 8210
_reflns_threshold_expression 'I > 2\s(I)'
_cod_data_source_file c6sc04893e2.cif
_cod_data_source_block riv15k4_ImMe2iPr2BHNHBArF3_cmpd_3
_cod_depositor_comments
;Adding full bibliography for 1544802--1544808.cif.

 Adding full bibliography for 1544802--1544808.cif.
;
_cod_original_formula_sum 'C38.50 H35 B2 F18 N3'
_cod_database_code 1544808
_shelx_shelxl_version_number 2014/7
_shelx_space_group_comment
; 
The symmetry employed for this shelxl refinement is uniquely defined 
by the following loop, which should always be used as a source of 
symmetry information in preference to the above space-group names. 
They are only intended as comments. 
;
_shelx_estimated_absorpt_t_min 0.742
_shelx_estimated_absorpt_t_max 0.884

loop_
_space_group_symop_operation_xyz
'x, y, z'
'-x+1/2, y+1/2, -z+1/2'
'-x, -y, -z'
'x-1/2, -y-1/2, z-1/2'

loop_
_atom_site_label
_atom_site_type_symbol
_atom_site_fract_x
_atom_site_fract_y
_atom_site_fract_z
_atom_site_U_iso_or_equiv
_atom_site_adp_type
_atom_site_occupancy
_atom_site_site_symmetry_order
_atom_site_calc_flag
_atom_site_refinement_flags_posn
_atom_site_refinement_flags_adp
_atom_site_refinement_flags_occupancy
_atom_site_disorder_assembly
_atom_site_disorder_group
F1 F 0.83569(14) 0.57972(9) 0.78234(15) 0.0902(5) Uani 1 1 d . . . . .
F2 F 0.77375(17) 0.51888(10) 0.68268(16) 0.1029(7) Uani 1 1 d . . . . .
F3 F 0.77132(18) 0.49631(10) 0.82397(18) 0.1185(8) Uani 1 1 d . . . . .
F4A F 0.3962(11) 0.4976(3) 0.9144(8) 0.113(3) Uani 0.5 1 d D . P A 1
F5A F 0.3953(10) 0.5771(4) 0.9779(5) 0.169(6) Uani 0.5 1 d D . P A 1
F6A F 0.2864(4) 0.5510(4) 0.8572(4) 0.128(2) Uani 0.5 1 d D . P A 1
F4B F 0.3010(4) 0.5900(3) 0.9010(4) 0.0988(17) Uani 0.5 1 d D . P A 2
F5B F 0.3664(12) 0.4981(3) 0.8952(8) 0.141(6) Uani 0.5 1 d D . P A 2
F6B F 0.4291(8) 0.5631(4) 0.9818(3) 0.105(3) Uani 0.5 1 d D . P A 2
F7A F 0.3518(4) 0.91483(19) 0.7238(3) 0.1360(16) Uani 0.8 1 d D . P B 1
F8A F 0.3452(2) 0.86384(13) 0.8445(2) 0.1001(8) Uani 0.8 1 d D . P B 1
F9A F 0.4594(3) 0.93170(16) 0.8421(3) 0.1436(15) Uani 0.8 1 d D . P B 1
F7B F 0.3903(11) 0.8824(6) 0.8712(6) 0.098(4) Uiso 0.2 1 d D . P B 2
F8B F 0.4579(9) 0.9459(4) 0.7800(8) 0.088(3) Uiso 0.2 1 d D . P B 2
F9B F 0.3221(7) 0.8962(5) 0.7392(8) 0.073(3) Uiso 0.2 1 d D . P B 2
F10 F 0.81629(17) 0.86825(10) 0.63966(16) 0.1067(7) Uani 1 1 d . . . . .
F11 F 0.85767(15) 0.78933(10) 0.7103(2) 0.1200(8) Uani 1 1 d . . . . .
F12 F 0.82945(18) 0.86896(13) 0.78331(17) 0.1243(9) Uani 1 1 d . . . . .
F13A F 0.4792(8) 0.5261(5) 0.3642(10) 0.134(5) Uani 0.5 1 d D . P C 1
F14A F 0.6144(6) 0.5114(3) 0.4390(5) 0.111(2) Uani 0.5 1 d D . P C 1
F15A F 0.6406(8) 0.5378(4) 0.3076(7) 0.137(4) Uani 0.5 1 d D . P C 1
F13B F 0.6639(7) 0.5233(5) 0.4063(9) 0.191(6) Uani 0.5 1 d D . P C 2
F14B F 0.5740(8) 0.5504(3) 0.2814(4) 0.131(3) Uani 0.5 1 d D . P C 2
F15B F 0.4915(7) 0.5183(5) 0.3842(8) 0.109(4) Uani 0.5 1 d D . P C 2
F16A F 0.6802(4) 0.8014(2) 0.3527(4) 0.117(2) Uani 0.75 1 d D . P D 1
F17A F 0.5177(3) 0.79921(18) 0.3083(3) 0.0927(13) Uani 0.75 1 d D . P D 1
F18A F 0.6261(6) 0.7501(2) 0.2353(2) 0.1225(17) Uani 0.75 1 d D . P D 1
F16B F 0.5273(10) 0.7870(8) 0.2692(12) 0.195(13) Uani 0.25 1 d D . P D 2
F17B F 0.6966(11) 0.7563(6) 0.2761(11) 0.135(5) Uani 0.25 1 d D . P D 2
F18B F 0.639(2) 0.8139(6) 0.3621(11) 0.152(9) Uani 0.25 1 d D . P D 2
N1 N 0.10003(16) 0.73923(9) 0.49890(14) 0.0554(4) Uani 1 1 d . . . . .
N2 N 0.08659(17) 0.65162(9) 0.55528(14) 0.0587(5) Uani 1 1 d . . . . .
N3 N 0.35192(16) 0.69485(8) 0.61217(13) 0.0523(4) Uani 1 1 d . . . . .
H3 H 0.311(3) 0.7054(15) 0.669(2) 0.091(10) Uiso 1 1 d . . . . .
C1 C 0.15894(19) 0.69266(10) 0.53084(15) 0.0528(5) Uani 1 1 d . . . . .
C2 C -0.0105(2) 0.72725(12) 0.50412(18) 0.0634(6) Uani 1 1 d . . . . .
C3 C -0.0195(2) 0.67268(13) 0.54000(19) 0.0654(6) Uani 1 1 d . . . . .
C4 C -0.0984(3) 0.76876(17) 0.4712(3) 0.0877(9) Uani 1 1 d . . . . .
H4A H -0.0904 0.8063 0.5043 0.105 Uiso 1 1 calc R U . . .
H4B H -0.1700 0.7515 0.4822 0.105 Uiso 1 1 calc R U . . .
H4C H -0.0926 0.7758 0.4054 0.105 Uiso 1 1 calc R U . . .
C5 C -0.1202(3) 0.63987(17) 0.5626(3) 0.0923(10) Uani 1 1 d . . . . .
H5A H -0.1169 0.5997 0.5380 0.111 Uiso 1 1 calc R U . . .
H5B H -0.1845 0.6602 0.5353 0.111 Uiso 1 1 calc R U . . .
H5C H -0.1253 0.6382 0.6292 0.111 Uiso 1 1 calc R U . . .
C6 C 0.1428(2) 0.79723(11) 0.46871(19) 0.0680(7) Uani 1 1 d . . . . .
H6 H 0.0853 0.8149 0.4262 0.082 Uiso 1 1 calc R U . . .
C7 C 0.2436(3) 0.79122(17) 0.4157(2) 0.0936(10) Uani 1 1 d . . . . .
H7A H 0.2684 0.8304 0.3975 0.112 Uiso 1 1 calc R U . . .
H7B H 0.3011 0.7720 0.4540 0.112 Uiso 1 1 calc R U . . .
H7C H 0.2273 0.7673 0.3609 0.112 Uiso 1 1 calc R U . . .
C8 C 0.1561(3) 0.83827(14) 0.5500(2) 0.0927(10) Uani 1 1 d . . . . .
H8A H 0.1843 0.8764 0.5300 0.111 Uiso 1 1 calc R U . . .
H8B H 0.0851 0.8441 0.5769 0.111 Uiso 1 1 calc R U . . .
H8C H 0.2076 0.8209 0.5959 0.111 Uiso 1 1 calc R U . . .
C9A C 0.0989(7) 0.5907(6) 0.5821(10) 0.061(2) Uani 0.5 1 d . . P E 1
H9A H 0.0252 0.5717 0.5755 0.073 Uiso 0.5 1 calc R U P E 1
C10A C 0.1718(8) 0.5591(4) 0.5216(7) 0.098(3) Uani 0.5 1 d . . P E 1
H10A H 0.1788 0.5179 0.5413 0.118 Uiso 0.5 1 calc R U P E 1
H10B H 0.1412 0.5606 0.4585 0.118 Uiso 0.5 1 calc R U P E 1
H10C H 0.2441 0.5779 0.5248 0.118 Uiso 0.5 1 calc R U P E 1
C11A C 0.1376(16) 0.5874(8) 0.6848(13) 0.159(9) Uani 0.5 1 d . . P E 1
H11A H 0.1460 0.5460 0.7032 0.191 Uiso 0.5 1 calc R U P E 1
H11B H 0.2079 0.6078 0.6939 0.191 Uiso 0.5 1 calc R U P E 1
H11C H 0.0832 0.6064 0.7221 0.191 Uiso 0.5 1 calc R U P E 1
C9B C 0.1400(8) 0.5917(6) 0.5905(10) 0.065(2) Uani 0.5 1 d . . P E 2
H9B H 0.2212 0.5967 0.5937 0.078 Uiso 0.5 1 calc R U P E 2
C10B C 0.1102(7) 0.5452(3) 0.5176(6) 0.081(2) Uani 0.5 1 d . . P E 2
H10D H 0.1367 0.5580 0.4585 0.097 Uiso 0.5 1 calc R U P E 2
H10E H 0.1442 0.5075 0.5351 0.097 Uiso 0.5 1 calc R U P E 2
H10F H 0.0306 0.5405 0.5123 0.097 Uiso 0.5 1 calc R U P E 2
C11B C 0.1057(10) 0.5786(5) 0.6814(8) 0.077(2) Uani 0.5 1 d . . P E 2
H11D H 0.1283 0.6107 0.7231 0.092 Uiso 0.5 1 calc R U P E 2
H11E H 0.0259 0.5746 0.6800 0.092 Uiso 0.5 1 calc R U P E 2
H11F H 0.1396 0.5416 0.7029 0.092 Uiso 0.5 1 calc R U P E 2
C21 C 0.51236(17) 0.63923(9) 0.70394(14) 0.0461(4) Uani 1 1 d . . . . .
C22 C 0.61563(19) 0.61300(9) 0.70773(16) 0.0520(5) Uani 1 1 d . . . . .
H22 H 0.6682 0.6261 0.6664 0.062 Uiso 1 1 calc R U . . .
C23 C 0.6446(2) 0.56818(10) 0.77013(16) 0.0549(5) Uani 1 1 d . . . . .
C24 C 0.5709(2) 0.54866(10) 0.83243(16) 0.0572(5) Uani 1 1 d . . . . .
H24 H 0.5902 0.5183 0.8751 0.069 Uiso 1 1 calc R U . . .
C25 C 0.4685(2) 0.57459(10) 0.83093(16) 0.0564(5) Uani 1 1 d . . . . .
C26 C 0.44004(19) 0.61879(10) 0.76758(15) 0.0514(5) Uani 1 1 d . . . . .
H26 H 0.3689 0.6355 0.7679 0.062 Uiso 1 1 calc R U . . .
C27 C 0.7546(2) 0.54046(13) 0.7658(2) 0.0726(7) Uani 1 1 d . . . . .
C28 C 0.3872(2) 0.55417(13) 0.89707(19) 0.0765(8) Uani 1 1 d D . . . .
C31 C 0.52424(17) 0.75436(9) 0.67463(14) 0.0459(4) Uani 1 1 d . . . . .
C32 C 0.45584(19) 0.79548(10) 0.71275(15) 0.0532(5) Uani 1 1 d . . . . .
H32 H 0.3797 0.7875 0.7125 0.064 Uiso 1 1 calc R U . . .
C33 C 0.4951(2) 0.84845(10) 0.75166(17) 0.0602(6) Uani 1 1 d . . . . .
C34 C 0.6053(2) 0.86182(11) 0.75288(17) 0.0613(6) Uani 1 1 d . . . . .
H34 H 0.6323 0.8978 0.7786 0.074 Uiso 1 1 calc R U . . .
C35 C 0.6753(2) 0.82129(11) 0.71556(16) 0.0576(5) Uani 1 1 d . . . . .
C36 C 0.63573(18) 0.76877(10) 0.67768(16) 0.0524(5) Uani 1 1 d . . . . .
H36 H 0.6859 0.7417 0.6530 0.063 Uiso 1 1 calc R U . . .
C37 C 0.4149(3) 0.89107(13) 0.7881(2) 0.0793(8) Uani 1 1 d D . . . .
C38 C 0.7936(2) 0.83671(14) 0.7131(2) 0.0754(7) Uani 1 1 d . . . . .
C41 C 0.53035(16) 0.67954(9) 0.53084(14) 0.0457(4) Uani 1 1 d . . . . .
C42 C 0.53982(18) 0.62217(10) 0.49583(15) 0.0511(5) Uani 1 1 d . . . . .
H42 H 0.5246 0.5895 0.5340 0.061 Uiso 1 1 calc R U . . .
C43 C 0.5706(2) 0.61168(11) 0.40735(17) 0.0566(5) Uani 1 1 d . . . . .
C44 C 0.59352(19) 0.65780(12) 0.34923(16) 0.0582(5) Uani 1 1 d . . . . .
H44 H 0.6143 0.6505 0.2885 0.070 Uiso 1 1 calc R U . . .
C45 C 0.58541(18) 0.71471(11) 0.38187(15) 0.0534(5) Uani 1 1 d . . . . .
C46 C 0.55507(18) 0.72532(10) 0.47123(15) 0.0497(5) Uani 1 1 d . . . . .
H46 H 0.5511 0.7649 0.4922 0.060 Uiso 1 1 calc R U . . .
C47 C 0.5768(3) 0.54952(14) 0.3736(2) 0.0818(9) Uani 1 1 d D . . . .
C48 C 0.6059(2) 0.76577(13) 0.32030(17) 0.0691(7) Uani 1 1 d D . . . .
B1 B 0.2886(2) 0.68481(13) 0.5339(2) 0.0598(6) Uani 1 1 d . . . . .
H1 H 0.320(3) 0.6676(14) 0.466(2) 0.083(9) Uiso 1 1 d . . . . .
B2 B 0.47939(19) 0.69164(10) 0.63021(16) 0.0449(5) Uani 1 1 d . . . . .

loop_
_atom_site_aniso_label
_atom_site_aniso_U_11
_atom_site_aniso_U_22
_atom_site_aniso_U_33
_atom_site_aniso_U_23
_atom_site_aniso_U_13
_atom_site_aniso_U_12
F1 0.0621(9) 0.0928(13) 0.1153(14) 0.0044(10) -0.0007(9) 0.0090(8)
F2 0.0948(13) 0.1034(14) 0.1116(15) -0.0228(12) 0.0160(11) 0.0354(11)
F3 0.1009(15) 0.1055(15) 0.151(2) 0.0665(14) 0.0239(13) 0.0436(12)
F4A 0.129(5) 0.084(4) 0.129(6) 0.051(4) 0.036(4) -0.018(3)
F5A 0.265(14) 0.112(5) 0.142(7) -0.055(5) 0.148(8) -0.069(7)
F6A 0.080(3) 0.192(7) 0.113(4) 0.085(4) 0.025(3) -0.008(4)
F4B 0.081(3) 0.115(4) 0.104(4) 0.055(3) 0.046(3) 0.033(3)
F5B 0.191(11) 0.106(6) 0.137(7) -0.043(5) 0.101(8) -0.078(6)
F6B 0.126(4) 0.147(6) 0.046(2) 0.019(3) 0.032(2) 0.021(4)
F7A 0.172(3) 0.125(3) 0.113(2) 0.016(2) 0.026(3) 0.095(3)
F8A 0.0876(17) 0.1009(19) 0.115(2) -0.0247(16) 0.0330(15) 0.0121(14)
F9A 0.117(2) 0.120(2) 0.196(4) -0.110(3) 0.034(2) -0.0130(19)
F10 0.0904(13) 0.1164(16) 0.1156(16) 0.0154(13) 0.0304(11) -0.0271(12)
F11 0.0554(10) 0.0954(14) 0.208(3) 0.0025(15) -0.0062(12) -0.0014(9)
F12 0.0823(13) 0.177(2) 0.1130(16) -0.0501(16) -0.0048(11) -0.0439(14)
F13A 0.131(6) 0.073(5) 0.192(10) -0.037(5) -0.033(5) -0.030(4)
F14A 0.150(7) 0.065(2) 0.119(4) -0.022(2) 0.007(4) 0.033(4)
F15A 0.188(8) 0.078(4) 0.156(7) -0.051(4) 0.127(7) -0.036(5)
F13B 0.126(6) 0.123(8) 0.321(18) -0.116(9) -0.042(7) 0.076(6)
F14B 0.235(10) 0.083(4) 0.080(3) -0.041(3) 0.052(4) -0.025(5)
F15B 0.152(8) 0.060(3) 0.122(5) -0.014(3) 0.066(6) -0.032(4)
F16A 0.093(2) 0.123(4) 0.132(5) 0.074(3) -0.043(2) -0.061(2)
F17A 0.085(2) 0.099(2) 0.094(3) 0.0527(19) 0.0066(18) 0.0108(18)
F18A 0.208(5) 0.104(2) 0.0599(17) 0.0168(16) 0.049(2) -0.005(3)
F16B 0.178(16) 0.26(2) 0.132(13) 0.146(14) -0.114(12) -0.163(16)
F17B 0.177(13) 0.101(7) 0.139(11) 0.029(9) 0.122(10) -0.004(9)
F18B 0.32(3) 0.064(6) 0.070(7) -0.005(5) 0.027(12) -0.070(11)
N1 0.0555(10) 0.0522(10) 0.0585(11) 0.0020(8) 0.0015(8) 0.0016(8)
N2 0.0666(12) 0.0504(10) 0.0597(11) -0.0005(8) 0.0101(9) -0.0015(9)
N3 0.0556(10) 0.0504(10) 0.0513(10) 0.0013(8) 0.0075(8) 0.0004(8)
C1 0.0553(12) 0.0509(11) 0.0523(12) -0.0019(9) 0.0030(9) 0.0030(9)
C2 0.0552(13) 0.0707(15) 0.0646(14) -0.0002(12) 0.0049(11) 0.0054(11)
C3 0.0567(13) 0.0730(16) 0.0672(15) -0.0021(12) 0.0105(11) -0.0059(11)
C4 0.0674(17) 0.101(2) 0.095(2) 0.0092(18) -0.0008(15) 0.0213(16)
C5 0.0699(18) 0.108(3) 0.101(2) 0.007(2) 0.0237(17) -0.0221(17)
C6 0.0788(17) 0.0543(13) 0.0703(16) 0.0096(11) -0.0029(13) -0.0036(12)
C7 0.110(3) 0.090(2) 0.083(2) 0.0203(17) 0.0200(18) -0.0209(19)
C8 0.125(3) 0.0580(16) 0.094(2) -0.0068(15) 0.001(2) -0.0102(17)
C9A 0.070(6) 0.044(3) 0.068(4) -0.001(2) -0.013(5) 0.000(5)
C10A 0.119(7) 0.057(4) 0.119(6) -0.002(4) 0.014(6) 0.025(4)
C11A 0.29(2) 0.082(7) 0.100(8) 0.021(6) -0.080(11) -0.032(9)
C9B 0.069(6) 0.052(3) 0.073(5) 0.002(3) -0.010(5) 0.005(5)
C10B 0.095(5) 0.063(4) 0.082(4) -0.015(3) -0.008(4) 0.001(4)
C11B 0.106(5) 0.067(5) 0.057(4) 0.007(3) 0.009(4) 0.022(5)
C21 0.0517(11) 0.0422(10) 0.0445(10) 0.0004(8) 0.0050(8) -0.0021(8)
C22 0.0554(12) 0.0458(10) 0.0553(12) 0.0057(9) 0.0085(9) 0.0009(9)
C23 0.0603(13) 0.0469(11) 0.0575(12) 0.0042(9) 0.0023(10) 0.0049(9)
C24 0.0717(15) 0.0476(11) 0.0520(12) 0.0075(9) 0.0009(10) 0.0008(10)
C25 0.0676(14) 0.0546(12) 0.0476(11) 0.0071(9) 0.0088(10) -0.0037(10)
C26 0.0562(12) 0.0504(11) 0.0481(11) 0.0035(9) 0.0079(9) 0.0010(9)
C27 0.0706(17) 0.0627(15) 0.0849(19) 0.0153(13) 0.0068(14) 0.0145(13)
C28 0.0824(19) 0.0784(18) 0.0701(18) 0.0256(15) 0.0193(14) 0.0059(15)
C31 0.0516(11) 0.0430(10) 0.0432(10) 0.0042(8) 0.0032(8) 0.0006(8)
C32 0.0557(12) 0.0484(11) 0.0558(12) -0.0020(9) 0.0054(9) -0.0011(9)
C33 0.0710(15) 0.0483(12) 0.0615(14) -0.0078(10) 0.0062(11) -0.0006(10)
C34 0.0726(15) 0.0504(12) 0.0605(14) -0.0041(10) -0.0012(11) -0.0095(11)
C35 0.0588(13) 0.0578(13) 0.0559(12) 0.0018(10) 0.0005(10) -0.0078(10)
C36 0.0507(11) 0.0517(11) 0.0550(12) 0.0009(9) 0.0042(9) 0.0002(9)
C37 0.087(2) 0.0605(16) 0.091(2) -0.0180(15) 0.0083(16) 0.0020(14)
C38 0.0662(16) 0.0792(18) 0.0806(18) -0.0076(14) 0.0014(13) -0.0147(14)
C41 0.0459(10) 0.0446(10) 0.0471(10) 0.0023(8) 0.0071(8) -0.0015(8)
C42 0.0552(12) 0.0462(11) 0.0527(11) -0.0001(9) 0.0105(9) -0.0036(9)
C43 0.0577(12) 0.0548(12) 0.0581(13) -0.0112(10) 0.0111(10) -0.0022(10)
C44 0.0566(13) 0.0718(15) 0.0472(11) -0.0047(10) 0.0120(9) -0.0063(11)
C45 0.0500(11) 0.0626(13) 0.0482(11) 0.0064(9) 0.0082(9) -0.0067(9)
C46 0.0522(11) 0.0478(11) 0.0495(11) 0.0008(9) 0.0072(9) -0.0010(9)
C47 0.107(2) 0.0655(17) 0.0749(18) -0.0197(14) 0.0254(17) -0.0068(16)
C48 0.0733(16) 0.0780(17) 0.0572(14) 0.0112(12) 0.0145(12) -0.0092(13)
B1 0.0593(15) 0.0633(16) 0.0572(15) -0.0030(12) 0.0051(12) 0.0022(12)
B2 0.0491(12) 0.0404(10) 0.0455(11) 0.0025(9) 0.0065(9) 0.0007(9)

loop_
_atom_type_symbol
_atom_type_description
_atom_type_scat_dispersion_real
_atom_type_scat_dispersion_imag
_atom_type_scat_source
C C 0.0181 0.0091 'International Tables Vol C Tables 4.2.6.8 and 6.1.1.4'
H H 0.0000 0.0000 'International Tables Vol C Tables 4.2.6.8 and 6.1.1.4'
B B 0.0090 0.0039 'International Tables Vol C Tables 4.2.6.8 and 6.1.1.4'
N N 0.0311 0.0180 'International Tables Vol C Tables 4.2.6.8 and 6.1.1.4'
F F 0.0727 0.0534 'International Tables Vol C Tables 4.2.6.8 and 6.1.1.4'

loop_
_geom_angle_atom_site_label_1
_geom_angle_atom_site_label_2
_geom_angle_atom_site_label_3
_geom_angle
C1 N1 C2 109.6(2)
C1 N1 C6 127.1(2)
C2 N1 C6 123.2(2)
C1 N2 C3 110.0(2)
C1 N2 C9A 132.3(4)
C3 N2 C9A 117.2(4)
C1 N2 C9B 114.4(4)
C3 N2 C9B 135.6(4)
B1 N3 B2 130.5(2)
N2 C1 N1 106.5(2)
N2 C1 B1 125.7(2)
N1 C1 B1 127.7(2)
C3 C2 N1 107.4(2)
C3 C2 C4 129.2(3)
N1 C2 C4 123.4(3)
C2 C3 N2 106.4(2)
C2 C3 C5 128.9(3)
N2 C3 C5 124.7(3)
N1 C6 C7 112.6(2)
N1 C6 C8 109.6(2)
C7 C6 C8 113.8(3)
N2 C9A C10A 111.2(10)
N2 C9A C11A 109.4(11)
C10A C9A C11A 113.1(11)
C11B C9B C10B 115.5(11)
C11B C9B N2 110.0(10)
C10B C9B N2 106.4(8)
C26 C21 C22 115.81(19)
C26 C21 B2 122.31(19)
C22 C21 B2 121.87(18)
C21 C22 C23 122.4(2)
C24 C23 C22 120.5(2)
C24 C23 C27 120.8(2)
C22 C23 C27 118.6(2)
C25 C24 C23 118.2(2)
C24 C25 C26 120.8(2)
C24 C25 C28 119.3(2)
C26 C25 C28 119.9(2)
C21 C26 C25 122.3(2)
F3 C27 F2 106.2(3)
F3 C27 F1 107.1(3)
F2 C27 F1 104.1(2)
F3 C27 C23 113.8(2)
F2 C27 C23 113.0(2)
F1 C27 C23 112.0(2)
F5A C28 F4A 102.3(7)
F5B C28 F6B 103.5(8)
F5B C28 F4B 116.2(7)
F6B C28 F4B 97.9(5)
F5A C28 F6A 116.7(7)
F4A C28 F6A 95.7(7)
F5A C28 C25 116.4(5)
F5B C28 C25 115.2(6)
F4A C28 C25 112.1(6)
F6B C28 C25 108.4(5)
F4B C28 C25 113.1(3)
F6A C28 C25 111.3(3)
C32 C31 C36 115.9(2)
C32 C31 B2 122.80(19)
C36 C31 B2 121.29(19)
C31 C32 C33 122.4(2)
C34 C33 C32 120.5(2)
C34 C33 C37 120.8(2)
C32 C33 C37 118.6(2)
C33 C34 C35 118.2(2)
C34 C35 C36 120.9(2)
C34 C35 C38 118.3(2)
C36 C35 C38 120.7(2)
C35 C36 C31 122.2(2)
F7A C37 F9A 111.0(4)
F7B C37 F9B 107.0(8)
F7B C37 F8B 109.5(8)
F9B C37 F8B 101.6(7)
F7A C37 F8A 104.9(4)
F9A C37 F8A 101.9(3)
F7B C37 C33 115.3(6)
F7A C37 C33 112.8(3)
F9A C37 C33 114.0(3)
F9B C37 C33 115.4(7)
F8B C37 C33 107.2(6)
F8A C37 C33 111.4(2)
F12 C38 F10 104.8(3)
F12 C38 F11 107.2(3)
F10 C38 F11 105.2(3)
F12 C38 C35 113.5(3)
F10 C38 C35 112.7(3)
F11 C38 C35 112.7(2)
C46 C41 C42 115.82(19)
C46 C41 B2 122.30(18)
C42 C41 B2 121.47(18)
C43 C42 C41 122.0(2)
C44 C43 C42 121.1(2)
C44 C43 C47 119.6(2)
C42 C43 C47 119.3(2)
C45 C44 C43 118.2(2)
C44 C45 C46 120.7(2)
C44 C45 C48 119.9(2)
C46 C45 C48 119.4(2)
C45 C46 C41 122.1(2)
F15B C47 F13B 111.5(9)
F15A C47 F13A 114.7(8)
F15B C47 F14B 98.4(7)
F13B C47 F14B 111.0(7)
F15A C47 F14A 101.4(6)
F13A C47 F14A 95.4(8)
F15B C47 C43 115.3(6)
F13B C47 C43 111.4(5)
F15A C47 C43 118.7(4)
F13A C47 C43 110.8(6)
F14B C47 C43 108.5(4)
F14A C47 C43 112.9(4)
F16B C48 F18B 99.6(12)
F16A C48 F17A 104.3(4)
F16A C48 F18A 110.6(4)
F17A C48 F18A 102.5(3)
F16B C48 F17B 113.5(10)
F18B C48 F17B 96.5(11)
F16B C48 C45 119.8(6)
F16A C48 C45 113.5(3)
F18B C48 C45 115.0(8)
F17A C48 C45 111.3(3)
F18A C48 C45 113.7(3)
F17B C48 C45 109.7(6)
N3 B1 C1 121.8(2)
N3 B2 C41 106.12(17)
N3 B2 C21 110.78(17)
C41 B2 C21 111.77(17)
N3 B2 C31 109.64(17)
C41 B2 C31 111.21(17)
C21 B2 C31 107.36(16)

loop_
_geom_bond_atom_site_label_1
_geom_bond_atom_site_label_2
_geom_bond_distance
F1 C27 1.346(4)
F2 C27 1.340(4)
F3 C27 1.322(3)
F4A C28 1.308(6)
F5A C28 1.290(6)
F6A C28 1.340(5)
F4B C28 1.334(4)
F5B C28 1.295(6)
F6B C28 1.333(5)
F7A C37 1.303(4)
F8A C37 1.362(4)
F9A C37 1.314(3)
F7B C37 1.281(7)
F8B C37 1.355(7)
F9B C37 1.317(7)
F10 C38 1.329(4)
F11 C38 1.331(4)
F12 C38 1.317(4)
F13A C47 1.308(6)
F14A C47 1.351(6)
F15A C47 1.297(5)
F13B C47 1.292(6)
F14B C47 1.346(6)
F15B C47 1.277(6)
F16A C48 1.288(4)
F17A C48 1.324(4)
F18A C48 1.326(4)
F16B C48 1.283(7)
F17B C48 1.329(7)
F18B C48 1.305(7)
N1 C1 1.348(3)
N1 C2 1.386(3)
N1 C6 1.489(3)
N2 C1 1.344(3)
N2 C3 1.392(3)
N2 C9A 1.440(13)
N2 C9B 1.581(13)
N3 B1 1.369(3)
N3 B2 1.572(3)
C1 B1 1.596(4)
C2 C3 1.349(4)
C2 C4 1.491(4)
C3 C5 1.489(4)
C6 C7 1.494(5)
C6 C8 1.511(4)
C9A C10A 1.471(16)
C9A C11A 1.55(2)
C9B C11B 1.443(19)
C9B C10B 1.529(15)
C21 C26 1.394(3)
C21 C22 1.395(3)
C21 B2 1.640(3)
C22 C23 1.399(3)
C23 C24 1.385(3)
C23 C27 1.490(4)
C24 C25 1.384(4)
C25 C26 1.396(3)
C25 C28 1.494(4)
C31 C32 1.387(3)
C31 C36 1.402(3)
C31 B2 1.645(3)
C32 C33 1.402(3)
C33 C34 1.382(4)
C33 C37 1.493(4)
C34 C35 1.385(4)
C35 C36 1.389(3)
C35 C38 1.492(4)
C41 C46 1.397(3)
C41 C42 1.403(3)
C41 B2 1.631(3)
C42 C43 1.385(3)
C43 C44 1.383(4)
C43 C47 1.495(4)
C44 C45 1.379(3)
C45 C46 1.396(3)
C45 C48 1.493(3)

loop_
_geom_torsion_atom_site_label_1
_geom_torsion_atom_site_label_2
_geom_torsion_atom_site_label_3
_geom_torsion_atom_site_label_4
_geom_torsion
C3 N2 C1 N1 -0.9(3)
C9A N2 C1 N1 170.5(7)
C9B N2 C1 N1 177.2(6)
C3 N2 C1 B1 -177.4(2)
C9A N2 C1 B1 -6.0(8)
C9B N2 C1 B1 0.7(7)
C2 N1 C1 N2 0.4(3)
C6 N1 C1 N2 176.0(2)
C2 N1 C1 B1 176.8(2)
C6 N1 C1 B1 -7.6(4)
C1 N1 C2 C3 0.2(3)
C6 N1 C2 C3 -175.6(2)
C1 N1 C2 C4 -177.8(3)
C6 N1 C2 C4 6.5(4)
N1 C2 C3 N2 -0.7(3)
C4 C2 C3 N2 177.1(3)
N1 C2 C3 C5 177.8(3)
C4 C2 C3 C5 -4.4(5)
C1 N2 C3 C2 1.0(3)
C9A N2 C3 C2 -171.8(7)
C9B N2 C3 C2 -176.5(8)
C1 N2 C3 C5 -177.6(3)
C9A N2 C3 C5 9.6(7)
C9B N2 C3 C5 4.9(9)
C1 N1 C6 C7 40.0(4)
C2 N1 C6 C7 -145.0(3)
C1 N1 C6 C8 -87.8(3)
C2 N1 C6 C8 87.2(3)
C1 N2 C9A C10A -44.4(11)
C3 N2 C9A C10A 126.5(6)
C1 N2 C9A C11A 81.2(13)
C3 N2 C9A C11A -107.9(10)
C1 N2 C9B C11B 123.3(8)
C3 N2 C9B C11B -59.2(12)
C1 N2 C9B C10B -110.9(7)
C3 N2 C9B C10B 66.6(12)
C26 C21 C22 C23 1.2(3)
B2 C21 C22 C23 -179.8(2)
C21 C22 C23 C24 -1.1(4)
C21 C22 C23 C27 176.6(2)
C22 C23 C24 C25 0.1(4)
C27 C23 C24 C25 -177.6(2)
C23 C24 C25 C26 0.7(4)
C23 C24 C25 C28 179.7(2)
C22 C21 C26 C25 -0.4(3)
B2 C21 C26 C25 -179.4(2)
C24 C25 C26 C21 -0.5(4)
C28 C25 C26 C21 -179.6(2)
C24 C23 C27 F3 1.5(4)
C22 C23 C27 F3 -176.2(3)
C24 C23 C27 F2 122.7(3)
C22 C23 C27 F2 -55.0(3)
C24 C23 C27 F1 -120.1(3)
C22 C23 C27 F1 62.2(3)
C24 C25 C28 F5A 83.3(7)
C26 C25 C28 F5A -97.7(7)
C24 C25 C28 F5B -55.4(8)
C26 C25 C28 F5B 123.6(8)
C24 C25 C28 F4A -34.0(7)
C26 C25 C28 F4A 145.1(7)
C24 C25 C28 F6B 60.0(5)
C26 C25 C28 F6B -120.9(5)
C24 C25 C28 F4B 167.5(4)
C26 C25 C28 F4B -13.5(5)
C24 C25 C28 F6A -139.8(5)
C26 C25 C28 F6A 39.3(6)
C36 C31 C32 C33 0.3(3)
B2 C31 C32 C33 179.1(2)
C31 C32 C33 C34 0.3(4)
C31 C32 C33 C37 177.8(2)
C32 C33 C34 C35 -0.6(4)
C37 C33 C34 C35 -178.0(2)
C33 C34 C35 C36 0.2(4)
C33 C34 C35 C38 177.4(2)
C34 C35 C36 C31 0.5(4)
C38 C35 C36 C31 -176.6(2)
C32 C31 C36 C35 -0.7(3)
B2 C31 C36 C35 -179.5(2)
C34 C33 C37 F7B -95.6(8)
C32 C33 C37 F7B 86.9(8)
C34 C33 C37 F7A 109.5(4)
C32 C33 C37 F7A -67.9(4)
C34 C33 C37 F9A -18.2(5)
C32 C33 C37 F9A 164.3(4)
C34 C33 C37 F9B 138.8(6)
C32 C33 C37 F9B -38.7(7)
C34 C33 C37 F8B 26.5(6)
C32 C33 C37 F8B -151.0(5)
C34 C33 C37 F8A -132.8(3)
C32 C33 C37 F8A 49.7(4)
C34 C35 C38 F12 33.5(4)
C36 C35 C38 F12 -149.3(3)
C34 C35 C38 F10 -85.5(3)
C36 C35 C38 F10 91.7(3)
C34 C35 C38 F11 155.6(3)
C36 C35 C38 F11 -27.2(4)
C46 C41 C42 C43 -0.7(3)
B2 C41 C42 C43 172.2(2)
C41 C42 C43 C44 0.0(4)
C41 C42 C43 C47 -178.7(2)
C42 C43 C44 C45 0.3(4)
C47 C43 C44 C45 179.0(2)
C43 C44 C45 C46 0.1(4)
C43 C44 C45 C48 -178.0(2)
C44 C45 C46 C41 -0.9(3)
C48 C45 C46 C41 177.3(2)
C42 C41 C46 C45 1.1(3)
B2 C41 C46 C45 -171.7(2)
C44 C43 C47 F15B -127.0(7)
C42 C43 C47 F15B 51.8(8)
C44 C43 C47 F13B 104.7(8)
C42 C43 C47 F13B -76.6(8)
C44 C43 C47 F15A 26.0(8)
C42 C43 C47 F15A -155.3(7)
C44 C43 C47 F13A -109.9(7)
C42 C43 C47 F13A 68.8(8)
C44 C43 C47 F14B -17.7(6)
C42 C43 C47 F14B 161.0(5)
C44 C43 C47 F14A 144.5(4)
C42 C43 C47 F14A -36.8(5)
C44 C45 C48 F16B 87.4(13)
C46 C45 C48 F16B -90.8(13)
C44 C45 C48 F16A -124.7(4)
C46 C45 C48 F16A 57.2(4)
C44 C45 C48 F18B -154.0(13)
C46 C45 C48 F18B 27.9(13)
C44 C45 C48 F17A 118.0(3)
C46 C45 C48 F17A -60.1(4)
C44 C45 C48 F18A 2.9(5)
C46 C45 C48 F18A -175.2(4)
C44 C45 C48 F17B -46.5(10)
C46 C45 C48 F17B 135.3(10)
B2 N3 B1 C1 -178.1(2)
N2 C1 B1 N3 -85.0(3)
N1 C1 B1 N3 99.3(3)
B1 N3 B2 C41 5.7(3)
B1 N3 B2 C21 -115.8(3)
B1 N3 B2 C31 125.9(3)
C46 C41 B2 N3 86.9(2)
C42 C41 B2 N3 -85.5(2)
C46 C41 B2 C21 -152.26(19)
C42 C41 B2 C21 35.4(3)
C46 C41 B2 C31 -32.3(3)
C42 C41 B2 C31 155.34(19)
C26 C21 B2 N3 -24.4(3)
C22 C21 B2 N3 156.71(19)
C26 C21 B2 C41 -142.5(2)
C22 C21 B2 C41 38.6(3)
C26 C21 B2 C31 95.3(2)
C22 C21 B2 C31 -83.6(2)
C32 C31 B2 N3 16.4(3)
C36 C31 B2 N3 -164.95(18)
C32 C31 B2 C41 133.4(2)
C36 C31 B2 C41 -47.9(3)
C32 C31 B2 C21 -104.0(2)
C36 C31 B2 C21 74.6(2)
